data_7115676
loop_
_publ_author_name
'Jens P. Eussner'
'Stefanie Dehnen'

_publ_section_title
;
 Bronze, silver and gold: functionalized group 11 organotin sulfide
 clusters
;
_journal_name_full Chem.Commun.
_journal_page_first 11385
_journal_paper_doi 10.1039/C4cc05666C
_journal_volume 50
_journal_year 2014
_chemical_formula_moiety 'C48 H56 Au2 N4 P2 S4 Sn2, 5(C H2 Cl2)'
_chemical_formula_sum 'C53 H66 Au2 Cl10 N4 P2 S4 Sn2'
_chemical_formula_weight 1935.09
_chemical_name_systematic
; 
 ? 
;
_space_group_IT_number 2
_symmetry_cell_setting triclinic
_symmetry_space_group_name_Hall '-P 1'
_symmetry_space_group_name_H-M 'P -1'
_atom_sites_solution_hydrogens geom
_atom_sites_solution_primary direct
_atom_sites_solution_secondary difmap
_audit_creation_method SHELXL-97
_cell_angle_alpha 77.566(5)
_cell_angle_beta 83.985(5)
_cell_angle_gamma 71.477(5)
_cell_formula_units_Z 1
_cell_length_a 8.5220(5)
_cell_length_b 12.3547(9)
_cell_length_c 17.3906(10)
_cell_measurement_reflns_used 32734
_cell_measurement_temperature 100(2)
_cell_measurement_theta_max 27.13
_cell_measurement_theta_min 1.77
_cell_volume 1694.12(19)
_computing_structure_refinement 'SHELXL-97 (Sheldrick, 1997)'
_computing_structure_solution 'SHELXS-97 (Sheldrick, 1990)'
_diffrn_ambient_temperature 100(2)
_diffrn_measured_fraction_theta_full 0.997
_diffrn_measured_fraction_theta_max 0.985
_diffrn_measurement_device_type IPDS2t
_diffrn_measurement_method /w
_diffrn_radiation_monochromator graphite
_diffrn_radiation_source 'fine-focus sealed tube'
_diffrn_radiation_type MoK\a
_diffrn_radiation_wavelength 0.71073
_diffrn_reflns_av_R_equivalents 0.0753
_diffrn_reflns_av_sigmaI/netI 0.0583
_diffrn_reflns_limit_h_max 10
_diffrn_reflns_limit_h_min -9
_diffrn_reflns_limit_k_max 15
_diffrn_reflns_limit_k_min -15
_diffrn_reflns_limit_l_max 21
_diffrn_reflns_limit_l_min -21
_diffrn_reflns_number 15920
_diffrn_reflns_theta_full 25.00
_diffrn_reflns_theta_max 26.82
_diffrn_reflns_theta_min 1.77
_exptl_absorpt_coefficient_mu 5.648
_exptl_absorpt_correction_T_max 0.470
_exptl_absorpt_correction_T_min 0.010
_exptl_absorpt_correction_type multi-scan
_exptl_absorpt_process_details PLATON-MULABS
_exptl_crystal_colour colourless
_exptl_crystal_density_diffrn 1.897
_exptl_crystal_density_method 'not measured'
_exptl_crystal_description plate
_exptl_crystal_F_000 934
_exptl_crystal_size_max 0.37
_exptl_crystal_size_mid 0.21
_exptl_crystal_size_min 0.01
_refine_diff_density_max 2.846
_refine_diff_density_min -2.429
_refine_diff_density_rms 0.282
_refine_ls_extinction_method none
_refine_ls_goodness_of_fit_ref 1.205
_refine_ls_hydrogen_treatment mixed
_refine_ls_matrix_type full
_refine_ls_number_parameters 370
_refine_ls_number_reflns 7154
_refine_ls_number_restraints 2
_refine_ls_restrained_S_all 1.205
_refine_ls_R_factor_all 0.0819
_refine_ls_R_factor_gt 0.0756
_refine_ls_shift/su_max 0.000
_refine_ls_shift/su_mean 0.000
_refine_ls_structure_factor_coef Fsqd
_refine_ls_weighting_details 'calc w=1/[\s^2^(Fo^2^)+(0.0522P)^2^+42.4401P] where P=(Fo^2^+2Fc^2^)/3'
_refine_ls_weighting_scheme calc
_refine_ls_wR_factor_gt 0.1944
_refine_ls_wR_factor_ref 0.1986
_reflns_number_gt 6449
_reflns_number_total 7154
_reflns_threshold_expression >2sigma(I)
_cod_data_source_file c4cc05666c2.cif
_cod_data_source_block Compound6
_cod_database_code 7115676

loop_
_symmetry_equiv_pos_as_xyz
'x, y, z'
'-x, -y, -z'

loop_
_atom_site_label
_atom_site_type_symbol
_atom_site_fract_x
_atom_site_fract_y
_atom_site_fract_z
_atom_site_U_iso_or_equiv
_atom_site_adp_type
_atom_site_occupancy
_atom_site_symmetry_multiplicity
_atom_site_calc_flag
_atom_site_refinement_flags
_atom_site_disorder_assembly
_atom_site_disorder_group
C1 C 1.0411(16) 0.2276(12) -0.0417(8) 0.034(3) Uani 1 1 d . . .
C2 C 1.1852(17) 0.1459(12) 0.0094(8) 0.039(3) Uani 1 1 d . . .
H2A H 1.1425 0.1222 0.0628 0.058 Uiso 1 1 calc R . .
H2B H 1.2659 0.1865 0.0116 0.058 Uiso 1 1 calc R . .
H2C H 1.2390 0.0768 -0.0137 0.058 Uiso 1 1 calc R . .
C3 C 1.1001(19) 0.2642(15) -0.1250(8) 0.045(3) Uani 1 1 d . . .
H3A H 1.0059 0.3167 -0.1557 0.068 Uiso 1 1 calc R . .
H3B H 1.1506 0.1953 -0.1487 0.068 Uiso 1 1 calc R . .
H3C H 1.1823 0.3045 -0.1248 0.068 Uiso 1 1 calc R . .
C4 C 0.9100(16) 0.1682(12) -0.0393(8) 0.037(3) Uani 1 1 d . . .
H4A H 0.9482 0.1104 -0.0741 0.044 Uiso 1 1 calc R . .
H4B H 0.8996 0.1251 0.0151 0.044 Uiso 1 1 calc R . .
C5 C 0.7419(17) 0.2476(13) -0.0636(8) 0.038(3) Uani 1 1 d . . .
C6 C 0.6140(18) 0.1966(16) -0.0832(9) 0.050(4) Uani 1 1 d . . .
H6A H 0.5580 0.2448 -0.1309 0.075 Uiso 1 1 calc R . .
H6B H 0.5324 0.1946 -0.0392 0.075 Uiso 1 1 calc R . .
H6C H 0.6692 0.1174 -0.0921 0.075 Uiso 1 1 calc R . .
C7 C 0.8245(16) 0.5958(14) 0.3295(8) 0.041(3) Uani 1 1 d . . .
C8 C 0.6685(18) 0.6517(14) 0.2960(8) 0.043(3) Uani 1 1 d . . .
H8 H 0.6169 0.6093 0.2730 0.051 Uiso 1 1 calc R . .
C9 C 0.5898(17) 0.7694(13) 0.2967(8) 0.039(3) Uani 1 1 d . . .
H9 H 0.4900 0.8080 0.2696 0.047 Uiso 1 1 calc R . .
C10 C 0.654(2) 0.8311(16) 0.3361(9) 0.051(4) Uani 1 1 d . . .
H10 H 0.5941 0.9090 0.3407 0.061 Uiso 1 1 calc R . .
C11 C 0.805(2) 0.7770(14) 0.3683(9) 0.047(3) Uani 1 1 d . . .
H11 H 0.8538 0.8192 0.3931 0.056 Uiso 1 1 calc R . .
C12 C 0.8893(19) 0.6609(13) 0.3654(8) 0.042(3) Uani 1 1 d . . .
H12 H 0.9939 0.6257 0.3887 0.051 Uiso 1 1 calc R . .
C13 C 1.1431(17) 0.4206(13) 0.3367(8) 0.038(3) Uani 1 1 d . . .
C14 C 1.2363(16) 0.4468(14) 0.2691(8) 0.041(3) Uani 1 1 d . . .
H14 H 1.1849 0.4799 0.2200 0.049 Uiso 1 1 calc R . .
C15 C 1.4074(16) 0.4239(15) 0.2740(9) 0.044(3) Uani 1 1 d . . .
H15 H 1.4710 0.4450 0.2284 0.053 Uiso 1 1 calc R . .
C16 C 1.4843(17) 0.3714(15) 0.3442(8) 0.044(3) Uani 1 1 d . . .
H16 H 1.6011 0.3529 0.3462 0.053 Uiso 1 1 calc R . .
C17 C 1.3920(19) 0.3460(15) 0.4108(9) 0.047(4) Uani 1 1 d . . .
H17 H 1.4459 0.3099 0.4590 0.057 Uiso 1 1 calc R . .
C18 C 1.2216(17) 0.3717(15) 0.4098(8) 0.045(4) Uani 1 1 d . . .
H18 H 1.1585 0.3570 0.4570 0.055 Uiso 1 1 calc R . .
C19 C 0.8656(13) 0.3685(13) 0.4181(8) 0.034(3) Uani 1 1 d . . .
C20 C 0.9227(16) 0.2472(14) 0.4359(8) 0.042(3) Uani 1 1 d . . .
H20 H 0.9981 0.2103 0.3983 0.050 Uiso 1 1 calc R . .
C21 C 0.879(2) 0.170(2) 0.5058(9) 0.062(5) Uani 1 1 d . . .
H21 H 0.9195 0.0876 0.5154 0.075 Uiso 1 1 calc R . .
C22 C 0.7647(18) 0.2399(15) 0.5591(9) 0.048(4) Uani 1 1 d . . .
H22 H 0.7292 0.1990 0.6070 0.057 Uiso 1 1 calc R . .
C23 C 0.7050(18) 0.3593(16) 0.5451(8) 0.048(4) Uani 1 1 d . . .
H23 H 0.6311 0.3975 0.5826 0.057 Uiso 1 1 calc R . .
C24 C 0.7524(14) 0.4249(11) 0.4759(7) 0.029(2) Uani 1 1 d . . .
H24 H 0.7099 0.5074 0.4666 0.035 Uiso 1 1 calc R . .
C25 C 0.449(2) 0.1783(16) 0.1887(10) 0.057(4) Uani 1 1 d . . .
H25A H 0.5332 0.2062 0.2063 0.068 Uiso 1 1 calc R . .
H25B H 0.3763 0.2436 0.1523 0.068 Uiso 1 1 calc R . .
C26 C -0.064(3) 0.034(2) 0.2352(13) 0.101(10) Uani 1 1 d . . .
H26A H -0.0250 0.0991 0.2051 0.121 Uiso 1 1 calc R . .
H26B H -0.1498 0.0270 0.2041 0.121 Uiso 1 1 calc R . .
N1 N 0.7100(13) 0.3555(10) -0.0619(6) 0.034(2) Uani 1 1 d . . .
N2 N 0.5564(16) 0.4343(11) -0.0845(8) 0.044(3) Uani 1 1 d D . .
H1 H 0.57(2) 0.500(9) -0.079(11) 0.066 Uiso 1 1 d D . .
H2 H 0.486(19) 0.395(15) -0.065(11) 0.066 Uiso 1 1 d D . .
P1 P 0.9248(4) 0.4457(3) 0.32727(19) 0.0352(7) Uani 1 1 d . . .
S1 S 0.8243(4) 0.5829(3) -0.0550(2) 0.0380(7) Uani 1 1 d . . .
S2 S 0.7726(4) 0.3237(3) 0.12649(18) 0.0366(7) Uani 1 1 d . . .
Sn1 Sn 0.92663(10) 0.38150(8) 0.01073(5) 0.0321(2) Uani 1 1 d . . .
Au1 Au 0.86245(6) 0.38838(5) 0.22304(3) 0.03357(16) Uani 1 1 d . . .
Cl1 Cl 0.5473(7) 0.0624(5) 0.1390(3) 0.0714(13) Uani 1 1 d . . .
Cl2 Cl 0.3306(10) 0.1332(6) 0.2702(6) 0.135(4) Uani 1 1 d . . .
Cl3 Cl 0.1005(6) -0.0916(6) 0.2396(3) 0.0801(16) Uani 1 1 d . . .
Cl4 Cl -0.1561(7) 0.0723(4) 0.3212(3) 0.0661(12) Uani 1 1 d . . .
C27 C 0.508(4) 0.060(3) 0.482(2) 0.057(9) Uani 0.50 1 d P A -1
H27A H 0.4733 0.1293 0.5067 0.068 Uiso 0.50 1 calc PR A -1
H27B H 0.5425 0.0841 0.4262 0.068 Uiso 0.50 1 calc PR A -1
Cl5 Cl 0.342(2) 0.0049(17) 0.4849(9) 0.067(5) Uani 0.50 1 d P A -1
Cl6 Cl 0.677(3) -0.0482(17) 0.5322(14) 0.084(6) Uani 0.50 1 d P A -1

loop_
_atom_site_aniso_label
_atom_site_aniso_U_11
_atom_site_aniso_U_22
_atom_site_aniso_U_33
_atom_site_aniso_U_23
_atom_site_aniso_U_13
_atom_site_aniso_U_12
C1 0.031(6) 0.041(7) 0.034(6) -0.007(5) -0.005(5) -0.014(5)
C2 0.035(7) 0.042(7) 0.038(7) -0.011(6) -0.002(5) -0.009(6)
C3 0.042(8) 0.062(10) 0.035(7) -0.015(7) 0.000(6) -0.017(7)
C4 0.035(7) 0.045(8) 0.033(6) -0.008(6) -0.002(5) -0.015(6)
C5 0.035(7) 0.047(8) 0.035(7) -0.011(6) 0.001(5) -0.015(6)
C6 0.039(7) 0.082(12) 0.048(8) -0.023(8) -0.003(6) -0.037(8)
C7 0.030(6) 0.065(9) 0.027(6) -0.001(6) 0.000(5) -0.021(6)
C8 0.039(7) 0.056(9) 0.037(7) -0.013(6) 0.004(6) -0.019(6)
C9 0.030(6) 0.049(8) 0.040(7) -0.011(6) 0.003(5) -0.014(6)
C10 0.046(8) 0.067(11) 0.047(9) -0.018(8) 0.002(7) -0.022(8)
C11 0.051(9) 0.054(9) 0.042(8) -0.012(7) 0.003(6) -0.026(7)
C12 0.043(7) 0.048(8) 0.035(7) -0.002(6) -0.011(6) -0.012(6)
C13 0.035(7) 0.046(8) 0.036(7) -0.008(6) -0.004(5) -0.016(6)
C14 0.030(6) 0.057(9) 0.035(7) -0.006(6) -0.004(5) -0.015(6)
C15 0.024(6) 0.069(10) 0.041(8) -0.011(7) 0.006(5) -0.017(6)
C16 0.031(7) 0.069(10) 0.039(7) -0.022(7) 0.007(5) -0.020(7)
C17 0.041(8) 0.066(10) 0.041(8) -0.007(7) -0.013(6) -0.023(7)
C18 0.029(7) 0.078(11) 0.033(7) -0.010(7) -0.002(5) -0.023(7)
C19 0.008(4) 0.057(8) 0.037(7) -0.014(6) 0.004(4) -0.007(5)
C20 0.027(6) 0.058(9) 0.041(7) -0.012(6) 0.007(5) -0.015(6)
C21 0.061(10) 0.117(16) 0.029(7) -0.004(8) -0.010(7) -0.060(11)
C22 0.038(7) 0.062(10) 0.046(8) -0.006(7) -0.004(6) -0.021(7)
C23 0.032(7) 0.084(12) 0.034(7) -0.017(7) 0.004(5) -0.025(7)
C24 0.026(6) 0.036(6) 0.025(6) -0.009(5) 0.006(4) -0.009(5)
C25 0.067(11) 0.062(11) 0.039(8) -0.010(7) 0.004(7) -0.018(9)
C26 0.093(17) 0.091(17) 0.058(12) 0.001(11) 0.015(11) 0.037(13)
N1 0.033(5) 0.048(7) 0.021(5) -0.010(4) -0.002(4) -0.009(5)
N2 0.046(7) 0.042(7) 0.043(7) -0.004(5) -0.004(5) -0.013(6)
P1 0.0278(15) 0.057(2) 0.0251(15) -0.0110(14) -0.0007(12) -0.0166(15)
S1 0.0302(15) 0.052(2) 0.0358(16) -0.0056(14) -0.0062(12) -0.0180(14)
S2 0.0336(15) 0.056(2) 0.0273(15) -0.0108(14) 0.0017(12) -0.0223(15)
Sn1 0.0269(4) 0.0449(5) 0.0258(4) -0.0072(4) 0.0000(3) -0.0126(4)
Au1 0.0271(2) 0.0507(3) 0.0252(2) -0.0090(2) -0.00037(17) -0.0143(2)
Cl1 0.084(3) 0.073(3) 0.055(3) -0.019(2) -0.012(2) -0.014(3)
Cl2 0.124(6) 0.071(4) 0.182(8) -0.020(4) 0.097(6) -0.025(4)
Cl3 0.061(3) 0.109(4) 0.055(3) -0.017(3) -0.004(2) -0.004(3)
Cl4 0.081(3) 0.070(3) 0.054(2) -0.021(2) 0.014(2) -0.031(2)
C27 0.049(18) 0.041(18) 0.08(2) 0.010(16) -0.012(16) -0.023(15)
Cl5 0.053(8) 0.115(15) 0.046(6) -0.018(8) 0.013(6) -0.046(9)
Cl6 0.071(8) 0.080(11) 0.103(15) 0.004(8) -0.030(9) -0.034(8)

loop_
_atom_type_symbol
_atom_type_description
_atom_type_scat_dispersion_real
_atom_type_scat_dispersion_imag
_atom_type_scat_source
C C 0.0033 0.0016 'International Tables Vol C Tables 4.2.6.8 and 6.1.1.4'
H H 0.0000 0.0000 'International Tables Vol C Tables 4.2.6.8 and 6.1.1.4'
N N 0.0061 0.0033 'International Tables Vol C Tables 4.2.6.8 and 6.1.1.4'
P P 0.1023 0.0942 'International Tables Vol C Tables 4.2.6.8 and 6.1.1.4'
S S 0.1246 0.1234 'International Tables Vol C Tables 4.2.6.8 and 6.1.1.4'
Sn Sn -0.6537 1.4246 'International Tables Vol C Tables 4.2.6.8 and 6.1.1.4'
Au Au -2.0133 8.8022 'International Tables Vol C Tables 4.2.6.8 and 6.1.1.4'
Cl Cl 0.1484 0.1585 'International Tables Vol C Tables 4.2.6.8 and 6.1.1.4'

loop_
_geom_angle_atom_site_label_1
_geom_angle_atom_site_label_2
_geom_angle_atom_site_label_3
_geom_angle
_geom_angle_site_symmetry_3
C3 C1 C4 111.3(11) .
C3 C1 C2 111.5(11) .
C4 C1 C2 109.3(11) .
C3 C1 Sn1 109.4(10) .
C4 C1 Sn1 106.7(9) .
C2 C1 Sn1 108.4(8) .
C1 C2 H2A 109.5 .
C1 C2 H2B 109.5 .
H2A C2 H2B 109.5 .
C1 C2 H2C 109.5 .
H2A C2 H2C 109.5 .
H2B C2 H2C 109.5 .
C1 C3 H3A 109.5 .
C1 C3 H3B 109.5 .
H3A C3 H3B 109.5 .
C1 C3 H3C 109.5 .
H3A C3 H3C 109.5 .
H3B C3 H3C 109.5 .
C5 C4 C1 115.3(12) .
C5 C4 H4A 108.5 .
C1 C4 H4A 108.5 .
C5 C4 H4B 108.5 .
C1 C4 H4B 108.5 .
H4A C4 H4B 107.5 .
N1 C5 C4 117.5(12) .
N1 C5 C6 122.9(13) .
C4 C5 C6 119.4(13) .
C5 C6 H6A 109.5 .
C5 C6 H6B 109.5 .
H6A C6 H6B 109.5 .
C5 C6 H6C 109.5 .
H6A C6 H6C 109.5 .
H6B C6 H6C 109.5 .
C12 C7 C8 117.1(15) .
C12 C7 P1 123.3(11) .
C8 C7 P1 119.6(12) .
C9 C8 C7 120.0(14) .
C9 C8 H8 120.0 .
C7 C8 H8 120.0 .
C10 C9 C8 121.5(14) .
C10 C9 H9 119.2 .
C8 C9 H9 119.2 .
C11 C10 C9 118.1(16) .
C11 C10 H10 121.0 .
C9 C10 H10 121.0 .
C10 C11 C12 121.3(15) .
C10 C11 H11 119.4 .
C12 C11 H11 119.4 .
C7 C12 C11 121.7(14) .
C7 C12 H12 119.1 .
C11 C12 H12 119.1 .
C14 C13 C18 119.7(12) .
C14 C13 P1 117.9(10) .
C18 C13 P1 122.3(11) .
C13 C14 C15 119.2(13) .
C13 C14 H14 120.4 .
C15 C14 H14 120.4 .
C16 C15 C14 120.9(13) .
C16 C15 H15 119.6 .
C14 C15 H15 119.6 .
C17 C16 C15 119.7(13) .
C17 C16 H16 120.2 .
C15 C16 H16 120.2 .
C16 C17 C18 121.6(14) .
C16 C17 H17 119.2 .
C18 C17 H17 119.2 .
C17 C18 C13 118.7(13) .
C17 C18 H18 120.6 .
C13 C18 H18 120.6 .
C20 C19 C24 116.3(12) .
C20 C19 P1 120.4(10) .
C24 C19 P1 123.2(11) .
C19 C20 C21 127.4(15) .
C19 C20 H20 116.3 .
C21 C20 H20 116.3 .
C20 C21 C22 110.0(18) .
C20 C21 H21 125.0 .
C22 C21 H21 125.0 .
C23 C22 C21 125.2(15) .
C23 C22 H22 117.4 .
C21 C22 H22 117.4 .
C22 C23 C24 120.3(14) .
C22 C23 H23 119.8 .
C24 C23 H23 119.8 .
C23 C24 C19 120.7(13) .
C23 C24 H24 119.6 .
C19 C24 H24 119.6 .
Cl2 C25 Cl1 110.5(11) .
Cl2 C25 H25A 109.5 .
Cl1 C25 H25A 109.5 .
Cl2 C25 H25B 109.5 .
Cl1 C25 H25B 109.5 .
H25A C25 H25B 108.1 .
Cl4 C26 Cl3 118.5(13) .
Cl4 C26 H26A 107.7 .
Cl3 C26 H26A 107.7 .
Cl4 C26 H26B 107.7 .
Cl3 C26 H26B 107.7 .
H26A C26 H26B 107.1 .
C5 N1 N2 120.4(12) .
C5 N1 Sn1 109.4(9) .
N2 N1 Sn1 128.9(9) .
N1 N2 H1 101(10) .
N1 N2 H2 103(10) .
H1 N2 H2 136(10) .
C19 P1 C7 105.3(6) .
C19 P1 C13 103.3(6) .
C7 P1 C13 106.6(7) .
C19 P1 Au1 112.2(5) .
C7 P1 Au1 113.8(5) .
C13 P1 Au1 114.7(5) .
Sn1 S1 Sn1 89.06(11) 2_765
Au1 S2 Sn1 103.86(13) .
C1 Sn1 S2 107.1(4) .
C1 Sn1 S1 128.5(4) .
S2 Sn1 S1 116.10(13) .
C1 Sn1 N1 72.8(4) .
S2 Sn1 N1 85.1(3) .
S1 Sn1 N1 84.0(3) .
C1 Sn1 S1 101.9(3) 2_765
S2 Sn1 S1 107.39(11) 2_765
S1 Sn1 S1 90.94(11) 2_765
N1 Sn1 S1 167.4(3) 2_765
P1 Au1 S2 172.84(12) .
Cl5 C27 Cl6 109.7(18) .
Cl5 C27 H27A 109.7 .
Cl6 C27 H27A 109.7 .
Cl5 C27 H27B 109.7 .
Cl6 C27 H27B 109.7 .
H27A C27 H27B 108.2 .

loop_
_geom_bond_atom_site_label_1
_geom_bond_atom_site_label_2
_geom_bond_distance
_geom_bond_site_symmetry_2
C1 C3 1.506(19) .
C1 C4 1.512(18) .
C1 C2 1.539(18) .
C1 Sn1 2.186(14) .
C2 H2A 0.9800 .
C2 H2B 0.9800 .
C2 H2C 0.9800 .
C3 H3A 0.9800 .
C3 H3B 0.9800 .
C3 H3C 0.9800 .
C4 C5 1.500(19) .
C4 H4A 0.9900 .
C4 H4B 0.9900 .
C5 N1 1.279(18) .
C5 C6 1.519(18) .
C6 H6A 0.9800 .
C6 H6B 0.9800 .
C6 H6C 0.9800 .
C7 C12 1.38(2) .
C7 C8 1.41(2) .
C7 P1 1.786(17) .
C8 C9 1.40(2) .
C8 H8 0.9500 .
C9 C10 1.38(2) .
C9 H9 0.9500 .
C10 C11 1.37(2) .
C10 H10 0.9500 .
C11 C12 1.39(2) .
C11 H11 0.9500 .
C12 H12 0.9500 .
C13 C14 1.386(19) .
C13 C18 1.421(19) .
C13 P1 1.805(14) .
C14 C15 1.403(18) .
C14 H14 0.9500 .
C15 C16 1.38(2) .
C15 H15 0.9500 .
C16 C17 1.37(2) .
C16 H16 0.9500 .
C17 C18 1.385(19) .
C17 H17 0.9500 .
C18 H18 0.9500 .
C19 C20 1.40(2) .
C19 C24 1.447(16) .
C19 P1 1.775(14) .
C20 C21 1.47(2) .
C20 H20 0.9500 .
C21 C22 1.47(3) .
C21 H21 0.9500 .
C22 C23 1.37(2) .
C22 H22 0.9500 .
C23 C24 1.399(19) .
C23 H23 0.9500 .
C24 H24 0.9500 .
C25 Cl2 1.746(18) .
C25 Cl1 1.766(18) .
C25 H25A 0.9900 .
C25 H25B 0.9900 .
C26 Cl4 1.70(2) .
C26 Cl3 1.72(2) .
C26 H26A 0.9900 .
C26 H26B 0.9900 .
N1 N2 1.396(17) .
N1 Sn1 2.479(11) .
N2 H1 0.88(2) .
N2 H2 0.88(2) .
P1 Au1 2.250(3) .
S1 Sn1 2.421(4) .
S1 Sn1 2.525(3) 2_765
S2 Au1 2.298(3) .
S2 Sn1 2.389(3) .
Sn1 S1 2.525(3) 2_765
C27 Cl5 1.74(4) .
C27 Cl6 1.78(4) .
C27 H27A 0.9900 .
C27 H27B 0.9900 .

loop_
_geom_torsion_atom_site_label_1
_geom_torsion_atom_site_label_2
_geom_torsion_atom_site_label_3
_geom_torsion_atom_site_label_4
_geom_torsion
_geom_torsion_site_symmetry_1
_geom_torsion_site_symmetry_4
C3 C1 C4 C5 -75.2(15) . .
C2 C1 C4 C5 161.2(11) . .
Sn1 C1 C4 C5 44.2(13) . .
C1 C4 C5 N1 -19.7(18) . .
C1 C4 C5 C6 164.7(12) . .
C12 C7 C8 C9 3(2) . .
P1 C7 C8 C9 -179.4(11) . .
C7 C8 C9 C10 -6(2) . .
C8 C9 C10 C11 6(2) . .
C9 C10 C11 C12 -3(2) . .
C8 C7 C12 C11 0(2) . .
P1 C7 C12 C11 -177.8(11) . .
C10 C11 C12 C7 1(2) . .
C18 C13 C14 C15 0(2) . .
P1 C13 C14 C15 -177.5(12) . .
C13 C14 C15 C16 3(2) . .
C14 C15 C16 C17 -3(3) . .
C15 C16 C17 C18 0(3) . .
C16 C17 C18 C13 3(3) . .
C14 C13 C18 C17 -3(2) . .
P1 C13 C18 C17 174.6(13) . .
C24 C19 C20 C21 1(2) . .
P1 C19 C20 C21 -176.6(11) . .
C19 C20 C21 C22 -1(2) . .
C20 C21 C22 C23 1(2) . .
C21 C22 C23 C24 0(2) . .
C22 C23 C24 C19 0(2) . .
C20 C19 C24 C23 0.0(18) . .
P1 C19 C24 C23 177.4(10) . .
C4 C5 N1 N2 179.5(11) . .
C6 C5 N1 N2 -5(2) . .
C4 C5 N1 Sn1 -12.5(14) . .
C6 C5 N1 Sn1 163.0(11) . .
C20 C19 P1 C7 179.9(10) . .
C24 C19 P1 C7 2.5(12) . .
C20 C19 P1 C13 -68.5(12) . .
C24 C19 P1 C13 114.2(11) . .
C20 C19 P1 Au1 55.6(11) . .
C24 C19 P1 Au1 -121.7(10) . .
C12 C7 P1 C19 84.1(13) . .
C8 C7 P1 C19 -93.4(11) . .
C12 C7 P1 C13 -25.3(14) . .
C8 C7 P1 C13 157.3(11) . .
C12 C7 P1 Au1 -152.7(11) . .
C8 C7 P1 Au1 29.9(12) . .
C14 C13 P1 C19 165.7(12) . .
C18 C13 P1 C19 -12.2(15) . .
C14 C13 P1 C7 -83.6(13) . .
C18 C13 P1 C7 98.5(14) . .
C14 C13 P1 Au1 43.3(13) . .
C18 C13 P1 Au1 -134.6(12) . .
C3 C1 Sn1 S2 164.7(8) . .
C4 C1 Sn1 S2 44.1(9) . .
C2 C1 Sn1 S2 -73.6(9) . .
C3 C1 Sn1 S1 18.2(11) . .
C4 C1 Sn1 S1 -102.4(8) . .
C2 C1 Sn1 S1 140.0(7) . .
C3 C1 Sn1 N1 85.5(9) . .
C4 C1 Sn1 N1 -35.1(8) . .
C2 C1 Sn1 N1 -152.7(10) . .
C3 C1 Sn1 S1 -82.7(9) . 2_765
C4 C1 Sn1 S1 156.7(8) . 2_765
C2 C1 Sn1 S1 39.0(9) . 2_765
Au1 S2 Sn1 C1 128.6(4) . .
Au1 S2 Sn1 S1 -80.15(16) . .
Au1 S2 Sn1 N1 -161.1(3) . .
Au1 S2 Sn1 S1 19.79(17) . 2_765
Sn1 S1 Sn1 C1 -106.1(4) 2_765 .
Sn1 S1 Sn1 S2 109.93(12) 2_765 .
Sn1 S1 Sn1 N1 -168.5(3) 2_765 .
Sn1 S1 Sn1 S1 0.0 2_765 2_765
C5 N1 Sn1 C1 28.3(9) . .
N2 N1 Sn1 C1 -165.0(12) . .
C5 N1 Sn1 S2 -81.3(9) . .
N2 N1 Sn1 S2 85.4(10) . .
C5 N1 Sn1 S1 161.7(9) . .
N2 N1 Sn1 S1 -31.5(10) . .
C5 N1 Sn1 S1 94.8(16) . 2_765
N2 N1 Sn1 S1 -98.4(15) . 2_765
